data_1536442
loop_
_publ_author_name
'Keller, H.L.'
'Wimbert, L.'

_publ_section_title
;
 Ueber Muenzmetall - Quecksilber - Chalkogenidhalogenide. IV.
 Hydrothermalsynthese und Kristallstruktur von Cu Hg S I und Cu Hg2 S2 I
;
_journal_name_full 'Zeitschrift fuer Anorganische und Allgemeine Chemie'
_journal_page_first 331
_journal_page_last 336
_journal_volume 630
_journal_year 2004
_chemical_formula_sum 'Cu1.06 Hg1.94 I S2'
_chemical_name_systematic 'Cu Hg2 S2 I'
_space_group_IT_number 36
_symmetry_space_group_name_Hall 'C 2c -2'
_symmetry_space_group_name_H-M 'C m c 21'
_cell_angle_alpha 90
_cell_angle_beta 90
_cell_angle_gamma 90
_cell_formula_units_Z 4
_cell_length_a 12.618
_cell_length_b 7.2241
_cell_length_c 6.9367
_cell_volume 632.306
_citation_journal_id_ASTM ZAACAB
_cod_data_source_file Keller_ZAACAB_2004_1219.cif
_cod_data_source_block Cu1.06Hg1.94I1S2
_cod_original_cell_volume 632.3058
_cod_original_formula_sum 'Cu1.06 Hg1.94 I1 S2'
_cod_database_code 1536442

loop_
_symmetry_equiv_pos_as_xyz
x,y,z
-x,-y,z+1/2
-x,y,z
x,-y,z+1/2
x+1/2,y+1/2,z
-x+1/2,-y+1/2,z+1/2
-x+1/2,y+1/2,z
x+1/2,-y+1/2,z+1/2

loop_
_atom_site_label
_atom_site_type_symbol
_atom_site_fract_x
_atom_site_fract_y
_atom_site_fract_z
_atom_site_occupancy
_atom_site_U_iso_or_equiv
I1 I-1 0 0.18254 0.06143 1 0.0
Hg1 Hg+2 0 0.26053 0.51945 1 0.0
Cu1 Cu+1 0.19927 0.38079 0.90564 0.53 0.0
S1 S-2 0.1819 0.3316 0.5662 1 0.0
Hg2 Hg+2 0.19927 0.38079 0.90564 0.47 0.0
